data_7720129
loop_
_publ_author_name
'Tori&#x107;, Filip'
'Andro&#x161; Dubraja, Lidija'
'Herak, Mirta'
'Novosel, Nikolina'
'Petreska, Irina'
'Mol&#x10d;anov, Kre&#x161;imir'
'&#x17d;ili&#x107;, Dijana'

_publ_section_title
;
 Magneto-structural correlations in cobalt(II)-phenanthroline compounds
 with chloranilic acid.
;
_journal_issue 9
_journal_name_full 'Dalton transactions (Cambridge, England : 2003)'
_journal_page_first 3840
_journal_page_last 3852
_journal_paper_doi 10.1039/d5dt02533h
_journal_volume 55
_journal_year 2026
_chemical_formula_moiety 'C30 H14 Cl2 Co N4 O4, C2 H6 O2'
_chemical_formula_sum 'C32 H22 Cl2 Co N4 O6'
_chemical_formula_weight 688.37
_space_group_IT_number 15
_space_group_name_Hall '-C 2yc'
_space_group_name_H-M_alt 'C 1 2/c 1'
_symmetry_cell_setting monoclinic
_symmetry_space_group_name_Hall '-C 2yc'
_symmetry_space_group_name_H-M 'C 1 2/c 1'
_atom_sites_solution_hydrogens geom
_audit_creation_date 2025-07-01T13:10:15-00:00
_audit_creation_method 'WinGX routine CIF_UPDATE'
_audit_update_record
;
2025-10-07 deposited with the CCDC.	2026-01-28 downloaded from the CCDC.
;
_cell_angle_alpha 90
_cell_angle_beta 111.904(3)
_cell_angle_gamma 90
_cell_formula_units_Z 4
_cell_length_a 12.4721(4)
_cell_length_b 14.9085(4)
_cell_length_c 16.3578(4)
_cell_measurement_reflns_used 5813
_cell_measurement_temperature 100(2)
_cell_measurement_theta_max 76.928
_cell_measurement_theta_min 4.827
_cell_volume 2822.00(15)
_computing_cell_refinement 'CrysAlisPro 1.171.43.136a (Rigaku OD, 2024)'
_computing_data_collection 'CrysAlisPro system (CCD 43.136a 64-bit (release 23-08-2024))'
_computing_data_reduction 'CrysAlisPro 1.171.43.136a (Rigaku OD, 2024)'
_computing_structure_refinement 'SHELXL-2017/1 (Sheldrick, 2017)'
_diffrn_ambient_temperature 100(2)
_diffrn_detector_area_resol_mean 10
_diffrn_measured_fraction_theta_full 0.987
_diffrn_measured_fraction_theta_max 0.956
_diffrn_measurement_device_type 'XtaLAB Synergy, Dualflex, HyPix'
_diffrn_measurement_method '\w scans'
_diffrn_radiation_monochromator mirror
_diffrn_radiation_type CuK\a
_diffrn_radiation_wavelength 1.54184
_diffrn_reflns_av_R_equivalents 0.0575
_diffrn_reflns_av_unetI/netI 0.0422
_diffrn_reflns_Laue_measured_fraction_full 0.987
_diffrn_reflns_Laue_measured_fraction_max 0.956
_diffrn_reflns_limit_h_max 15
_diffrn_reflns_limit_h_min -15
_diffrn_reflns_limit_k_max 18
_diffrn_reflns_limit_k_min -16
_diffrn_reflns_limit_l_max 15
_diffrn_reflns_limit_l_min -20
_diffrn_reflns_number 9613
_diffrn_reflns_point_group_measured_fraction_full 0.987
_diffrn_reflns_point_group_measured_fraction_max 0.956
_diffrn_reflns_theta_full 67.684
_diffrn_reflns_theta_max 79.481
_diffrn_reflns_theta_min 4.838
_diffrn_source 'micro-focus sealed X-ray tube'
_exptl_absorpt_coefficient_mu 6.986
_exptl_absorpt_correction_T_max 1
_exptl_absorpt_correction_T_min 0.585
_exptl_absorpt_correction_type gaussian
_exptl_absorpt_process_details
;
        CrysAlisPro 1.171.43.136a (Rigaku Oxford Diffraction, 2024)
Numerical absorption correction based on gaussian integration over
        a multifaceted crystal model
        Empirical absorption correction using spherical harmonics,
        implemented in SCALE3 ABSPACK scaling algorithm.
;
_exptl_crystal_colour red
_exptl_crystal_density_diffrn 1.620
_exptl_crystal_description prism
_exptl_crystal_F_000 1404
_exptl_crystal_size_max 0.292
_exptl_crystal_size_mid 0.07
_exptl_crystal_size_min 0.049
_refine_diff_density_max 0.542
_refine_diff_density_min -0.959
_refine_diff_density_rms 0.121
_refine_ls_extinction_method none
_refine_ls_goodness_of_fit_ref 1.069
_refine_ls_hydrogen_treatment constr
_refine_ls_matrix_type full
_refine_ls_number_parameters 204
_refine_ls_number_reflns 2938
_refine_ls_number_restraints 0
_refine_ls_restrained_S_all 1.069
_refine_ls_R_factor_all 0.0792
_refine_ls_R_factor_gt 0.0703
_refine_ls_shift/su_max 0
_refine_ls_shift/su_mean 0
_refine_ls_structure_factor_coef Fsqd
_refine_ls_weighting_details 'w=1/[\s^2^(Fo^2^)+(0.1316P)^2^+6.0476P] where P=(Fo^2^+2Fc^2^)/3'
_refine_ls_weighting_scheme calc
_refine_ls_wR_factor_ref 0.2052
_reflns_number_gt 2550
_reflns_number_total 2938
_reflns_threshold_expression 'I > 2\s(I)'
_cod_data_source_file d5dt02533h2.cif
_cod_data_source_block cophenca_etgly_100k_c2c_abs
_cod_depositor_comments 'Adding full bibliography for 7720129--7720134.cif.'
_cod_original_sg_symbol_H-M 'C 2/c'
_cod_database_code 7720129

loop_
_space_group_symop_id
_space_group_symop_operation_xyz
1 x,y,z
2 -x,y,1/2-z
3 -x,-y,-z
4 x,-y,1/2+z
5 1/2+x,1/2+y,z
6 1/2-x,1/2+y,1/2-z
7 1/2-x,1/2-y,-z
8 1/2+x,1/2-y,1/2+z

loop_
_atom_site_label
_atom_site_fract_x
_atom_site_fract_y
_atom_site_fract_z
_atom_site_U_iso_or_equiv
_atom_site_adp_type
_atom_site_calc_flag
_atom_site_occupancy
_atom_site_disorder_assembly
_atom_site_disorder_group
_atom_site_type_symbol
Co1 0.5 0.67302(6) 0.75 0.0350(3) Uani d 1 . . Co
Cl1 0.23327(8) 0.40877(7) 0.62753(6) 0.0408(3) Uani d 1 . . Cl
O1 0.3929(2) 0.5651(2) 0.69176(18) 0.0379(6) Uani d 1 . . O
O2 0.3851(3) 0.2511(2) 0.7067(2) 0.0501(8) Uani d 1 . . O
N1 0.3871(3) 0.7692(2) 0.6637(2) 0.0401(8) Uani d 1 . . N
N2 0.5653(3) 0.6792(2) 0.6482(2) 0.0369(7) Uani d 1 . . N
C1 0.4365(3) 0.4885(3) 0.7180(2) 0.0331(8) Uani d 1 . . C
C2 0.3793(3) 0.4084(3) 0.6953(2) 0.0347(8) Uani d 1 . . C
C3 0.4340(4) 0.3245(3) 0.7231(3) 0.0378(9) Uani d 1 . . C
C4 0.2978(5) 0.8115(3) 0.6712(3) 0.0488(11) Uani d 1 . . C
H4 0.279855 0.800165 0.721776 0.059 Uiso calc 1 . . H
C5 0.2284(5) 0.8723(4) 0.6079(3) 0.0524(11) Uani d 1 . . C
H5 0.165689 0.901866 0.616168 0.063 Uiso calc 1 . . H
C6 0.2527(5) 0.8885(3) 0.5338(3) 0.0507(11) Uani d 1 . . C
H6 0.206578 0.929115 0.490031 0.061 Uiso calc 1 . . H
C7 0.3465(4) 0.8442(3) 0.5234(3) 0.0418(9) Uani d 1 . . C
C8 0.4112(4) 0.7850(3) 0.5905(3) 0.0389(9) Uani d 1 . . C
C9 0.5060(4) 0.7361(3) 0.5821(3) 0.0371(8) Uani d 1 . . C
C10 0.5333(4) 0.7485(3) 0.5066(3) 0.0389(9) Uani d 1 . . C
C11 0.6262(4) 0.6976(3) 0.5014(3) 0.0420(9) Uani d 1 . . C
H11 0.647768 0.703503 0.451722 0.05 Uiso calc 1 . . H
C12 0.6847(4) 0.6399(3) 0.5677(3) 0.0435(9) Uani d 1 . . C
H12 0.746639 0.604929 0.564476 0.052 Uiso calc 1 . . H
C13 0.6522(4) 0.6329(3) 0.6411(3) 0.0415(9) Uani d 1 . . C
H13 0.694155 0.593232 0.687484 0.05 Uiso calc 1 . . H
C14 0.3773(5) 0.8563(3) 0.4477(3) 0.0482(11) Uani d 1 . . C
H14 0.334597 0.896961 0.402596 0.058 Uiso calc 1 . . H
C15 0.4671(4) 0.8101(3) 0.4402(3) 0.0451(10) Uani d 1 . . C
H15 0.486147 0.819047 0.389742 0.054 Uiso calc 1 . . H
O3 0.3924(7) 0.0706(6) 0.7546(5) 0.137(3) Uani d 1 . . O
H3 0.420141 0.120906 0.750315 0.205 Uiso calc 1 . . H
C16 0.4741(8) 0.0126(4) 0.7825(5) 0.083(2) Uani d 1 . . C
H16A 0.443011 -0.047426 0.787263 0.1 Uiso calc 1 . . H
H16B 0.531079 0.030102 0.840964 0.1 Uiso calc 1 . . H

loop_
_atom_site_aniso_label
_atom_site_aniso_U_11
_atom_site_aniso_U_22
_atom_site_aniso_U_33
_atom_site_aniso_U_12
_atom_site_aniso_U_13
_atom_site_aniso_U_23
Co1 0.0411(5) 0.0317(5) 0.0285(4) 0 0.0088(4) 0
Cl1 0.0328(5) 0.0484(6) 0.0392(5) -0.0054(4) 0.0110(4) -0.0047(4)
O1 0.0347(13) 0.0344(14) 0.0377(13) 0.0040(11) 0.0055(11) -0.0017(11)
O2 0.060(2) 0.0381(16) 0.0433(16) -0.0132(14) 0.0090(14) 0.0000(13)
N1 0.051(2) 0.0340(16) 0.0351(16) 0.0047(15) 0.0162(15) -0.0011(14)
N2 0.0390(18) 0.0386(18) 0.0305(15) 0.0009(14) 0.0100(14) -0.0011(13)
C1 0.0320(19) 0.039(2) 0.0288(16) 0.0004(15) 0.0123(15) -0.0018(15)
C2 0.0343(18) 0.039(2) 0.0297(17) -0.0016(16) 0.0108(15) -0.0012(15)
C3 0.041(2) 0.043(2) 0.0285(17) -0.0046(17) 0.0119(17) -0.0027(15)
C4 0.064(3) 0.044(2) 0.040(2) 0.013(2) 0.022(2) 0.0008(19)
C5 0.061(3) 0.047(3) 0.051(2) 0.019(2) 0.023(2) 0.003(2)
C6 0.064(3) 0.043(2) 0.044(2) 0.013(2) 0.019(2) 0.003(2)
C7 0.048(2) 0.038(2) 0.036(2) 0.0066(18) 0.0125(18) 0.0014(17)
C8 0.049(2) 0.0319(19) 0.0323(18) 0.0026(17) 0.0112(17) -0.0009(15)
C9 0.042(2) 0.0335(18) 0.0323(18) -0.0009(16) 0.0102(16) -0.0033(15)
C10 0.041(2) 0.040(2) 0.0327(18) -0.0030(17) 0.0109(16) -0.0050(16)
C11 0.043(2) 0.046(2) 0.0345(19) -0.0003(19) 0.0113(17) -0.0049(18)
C12 0.042(2) 0.046(2) 0.042(2) 0.0036(19) 0.0147(18) -0.0032(19)
C13 0.037(2) 0.046(2) 0.0363(19) 0.0044(18) 0.0072(16) 0.0006(18)
C14 0.063(3) 0.045(2) 0.035(2) 0.009(2) 0.018(2) 0.0040(18)
C15 0.056(3) 0.045(2) 0.0326(19) 0.004(2) 0.0146(18) 0.0015(18)
O3 0.123(6) 0.149(7) 0.139(6) -0.015(5) 0.050(5) 0.002(5)
C16 0.134(7) 0.052(3) 0.089(4) 0.024(4) 0.070(5) 0.011(3)

loop_
_atom_type_symbol
_atom_type_description
_atom_type_scat_dispersion_real
_atom_type_scat_dispersion_imag
_atom_type_scat_source
C C 0.0181 0.0091 'International Tables Vol C Tables 4.2.6.8 and 6.1.1.4'
H H 0 0 'International Tables Vol C Tables 4.2.6.8 and 6.1.1.4'
N N 0.0311 0.018 'International Tables Vol C Tables 4.2.6.8 and 6.1.1.4'
O O 0.0492 0.0322 'International Tables Vol C Tables 4.2.6.8 and 6.1.1.4'
Cl Cl 0.3639 0.7018 'International Tables Vol C Tables 4.2.6.8 and 6.1.1.4'
Co Co -2.3653 3.6143 'International Tables Vol C Tables 4.2.6.8 and 6.1.1.4'

loop_
_geom_angle_atom_site_label_1
_geom_angle_atom_site_label_2
_geom_angle_atom_site_label_3
_geom_angle
_geom_angle_site_symmetry_1
_geom_angle_site_symmetry_3
_geom_angle_publ_flag
O1 Co1 O1 78.71(15) 2_656 . ?
O1 Co1 N2 92.49(13) 2_656 2_656 ?
O1 Co1 N2 91.40(13) . 2_656 ?
O1 Co1 N2 91.40(13) 2_656 . ?
O1 Co1 N2 92.50(13) . . ?
N2 Co1 N2 174.96(19) 2_656 . ?
O1 Co1 N1 167.24(12) 2_656 . ?
O1 Co1 N1 93.70(13) . . ?
N2 Co1 N1 97.99(13) 2_656 . ?
N2 Co1 N1 78.58(14) . . ?
O1 Co1 N1 93.70(13) 2_656 2_656 ?
O1 Co1 N1 167.23(12) . 2_656 ?
N2 Co1 N1 78.58(14) 2_656 2_656 ?
N2 Co1 N1 97.98(14) . 2_656 ?
N1 Co1 N1 95.5(2) . 2_656 ?
C1 O1 Co1 114.9(2) . . ?
C4 N1 C8 118.0(4) . . ?
C4 N1 Co1 128.9(3) . . ?
C8 N1 Co1 113.0(3) . . ?
C13 N2 C9 118.5(4) . . ?
C13 N2 Co1 127.9(3) . . ?
C9 N2 Co1 113.6(3) . . ?
O1 C1 C2 125.4(4) . . ?
O1 C1 C1 115.6(2) . 2_656 ?
C2 C1 C1 119.0(2) . 2_656 ?
C1 C2 C3 122.9(4) . . ?
C1 C2 Cl1 119.0(3) . . ?
C3 C2 Cl1 118.1(3) . . ?
O2 C3 C2 125.1(4) . . ?
O2 C3 C3 117.2(3) . 2_656 ?
C2 C3 C3 117.7(2) . 2_656 ?
N1 C4 C5 123.2(4) . . ?
N1 C4 H4 118.4 . . ?
C5 C4 H4 118.4 . . ?
C6 C5 C4 119.0(4) . . ?
C6 C5 H5 120.5 . . ?
C4 C5 H5 120.5 . . ?
C5 C6 C7 119.4(4) . . ?
C5 C6 H6 120.3 . . ?
C7 C6 H6 120.3 . . ?
C8 C7 C6 117.5(4) . . ?
C8 C7 C14 119.4(4) . . ?
C6 C7 C14 123.1(4) . . ?
N1 C8 C7 123.1(4) . . ?
N1 C8 C9 117.1(4) . . ?
C7 C8 C9 119.8(4) . . ?
N2 C9 C10 122.8(4) . . ?
N2 C9 C8 117.6(4) . . ?
C10 C9 C8 119.5(4) . . ?
C9 C10 C11 117.0(4) . . ?
C9 C10 C15 119.4(4) . . ?
C11 C10 C15 123.6(4) . . ?
C12 C11 C10 119.8(4) . . ?
C12 C11 H11 120.1 . . ?
C10 C11 H11 120.1 . . ?
C11 C12 C13 119.2(4) . . ?
C11 C12 H12 120.4 . . ?
C13 C12 H12 120.4 . . ?
N2 C13 C12 122.7(4) . . ?
N2 C13 H13 118.6 . . ?
C12 C13 H13 118.6 . . ?
C15 C14 C7 120.5(4) . . ?
C15 C14 H14 119.7 . . ?
C7 C14 H14 119.7 . . ?
C14 C15 C10 121.3(4) . . ?
C14 C15 H15 119.3 . . ?
C10 C15 H15 119.3 . . ?
C16 O3 H3 109.5 . . ?
O3 C16 C16 104.7(7) . 2_656 ?
O3 C16 H16A 110.8 . . ?
C16 C16 H16A 110.8 2_656 . ?
O3 C16 H16B 110.8 . . ?
C16 C16 H16B 110.8 2_656 . ?
H16A C16 H16B 108.9 . . ?

loop_
_geom_bond_atom_site_label_1
_geom_bond_atom_site_label_2
_geom_bond_site_symmetry_2
_geom_bond_distance
_geom_bond_publ_flag
Co1 O1 2_656 2.081(3) ?
Co1 O1 . 2.081(3) ?
Co1 N2 2_656 2.111(3) ?
Co1 N2 . 2.111(4) ?
Co1 N1 . 2.134(4) ?
Co1 N1 2_656 2.134(4) ?
Cl1 C2 . 1.743(4) ?
O1 C1 . 1.268(5) ?
O2 C3 . 1.232(5) ?
N1 C4 . 1.324(6) ?
N1 C8 . 1.359(5) ?
N2 C13 . 1.326(6) ?
N2 C9 . 1.357(5) ?
C1 C2 . 1.369(6) ?
C1 C1 2_656 1.539(7) ?
C2 C3 . 1.417(6) ?
C3 C3 2_656 1.551(8) ?
C4 C5 . 1.405(7) ?
C4 H4 . 0.95 ?
C5 C6 . 1.376(7) ?
C5 H5 . 0.95 ?
C6 C7 . 1.408(7) ?
C6 H6 . 0.95 ?
C7 C8 . 1.404(6) ?
C7 C14 . 1.438(6) ?
C8 C9 . 1.439(6) ?
C9 C10 . 1.409(6) ?
C10 C11 . 1.415(6) ?
C10 C15 . 1.427(6) ?
C11 C12 . 1.363(7) ?
C11 H11 . 0.95 ?
C12 C13 . 1.407(6) ?
C12 H12 . 0.95 ?
C13 H13 . 0.95 ?
C14 C15 . 1.358(7) ?
C14 H14 . 0.95 ?
C15 H15 . 0.95 ?
O3 C16 . 1.283(11) ?
O3 H3 . 0.84 ?
C16 C16 2_656 1.437(13) ?
C16 H16A . 0.99 ?
C16 H16B . 0.99 ?

loop_
_geom_torsion_atom_site_label_1
_geom_torsion_atom_site_label_2
_geom_torsion_atom_site_label_3
_geom_torsion_atom_site_label_4
_geom_torsion
_geom_torsion_site_symmetry_1
_geom_torsion_site_symmetry_2
_geom_torsion_site_symmetry_3
_geom_torsion_site_symmetry_4
_geom_torsion_publ_flag
Co1 O1 C1 C2 173.8(3) . . . . ?
Co1 O1 C1 C1 -4.9(5) . . . 2_656 ?
O1 C1 C2 C3 176.7(4) . . . . ?
C1 C1 C2 C3 -4.7(6) 2_656 . . . ?
O1 C1 C2 Cl1 -2.0(5) . . . . ?
C1 C1 C2 Cl1 176.6(3) 2_656 . . . ?
C1 C2 C3 O2 177.5(4) . . . . ?
Cl1 C2 C3 O2 -3.8(6) . . . . ?
C1 C2 C3 C3 -3.7(7) . . . 2_656 ?
Cl1 C2 C3 C3 175.1(4) . . . 2_656 ?
C8 N1 C4 C5 -0.8(8) . . . . ?
Co1 N1 C4 C5 -178.5(4) . . . . ?
N1 C4 C5 C6 0.8(9) . . . . ?
C4 C5 C6 C7 -0.3(8) . . . . ?
C5 C6 C7 C8 -0.1(7) . . . . ?
C5 C6 C7 C14 179.4(5) . . . . ?
C4 N1 C8 C7 0.4(7) . . . . ?
Co1 N1 C8 C7 178.4(3) . . . . ?
C4 N1 C8 C9 -177.9(4) . . . . ?
Co1 N1 C8 C9 0.1(5) . . . . ?
C6 C7 C8 N1 0.0(7) . . . . ?
C14 C7 C8 N1 -179.4(4) . . . . ?
C6 C7 C8 C9 178.3(4) . . . . ?
C14 C7 C8 C9 -1.2(7) . . . . ?
C13 N2 C9 C10 -0.5(6) . . . . ?
Co1 N2 C9 C10 -178.3(3) . . . . ?
C13 N2 C9 C8 179.3(4) . . . . ?
Co1 N2 C9 C8 1.5(5) . . . . ?
N1 C8 C9 N2 -1.1(6) . . . . ?
C7 C8 C9 N2 -179.4(4) . . . . ?
N1 C8 C9 C10 178.7(4) . . . . ?
C7 C8 C9 C10 0.3(6) . . . . ?
N2 C9 C10 C11 0.8(6) . . . . ?
C8 C9 C10 C11 -179.0(4) . . . . ?
N2 C9 C10 C15 -179.6(4) . . . . ?
C8 C9 C10 C15 0.6(6) . . . . ?
C9 C10 C11 C12 -0.1(6) . . . . ?
C15 C10 C11 C12 -179.8(4) . . . . ?
C10 C11 C12 C13 -0.7(7) . . . . ?
C9 N2 C13 C12 -0.4(6) . . . . ?
Co1 N2 C13 C12 177.0(3) . . . . ?
C11 C12 C13 N2 1.0(7) . . . . ?
C8 C7 C14 C15 1.0(7) . . . . ?
C6 C7 C14 C15 -178.4(5) . . . . ?
C7 C14 C15 C10 0.0(8) . . . . ?
C9 C10 C15 C14 -0.8(7) . . . . ?
C11 C10 C15 C14 178.8(5) . . . . ?
